data_4510345
loop_
_publ_author_name
'Lu, Ying-Bing'
'Jian, Fang-Mei'
'Jin, Shuang'
'Zhao, Jun-Wei'
'Xie, Yong-Rong'
'Luo, Guo-Tian'

_publ_section_title
;
 Three-Dimensional Extended Frameworks Constructed from Dinuclear
 Lanthanide(III) 1,4-Naphthalenedicarboxylate Units with
 Bis(2,2&#x2032;-biimidazole) Templates: Syntheses, Structures, and
 Magnetic and Luminescent Properties
;
_journal_issue 4
_journal_name_full 'Crystal Growth &amp; Design'
_journal_page_first 1684
_journal_paper_doi 10.1021/cg401825f
_journal_volume 14
_journal_year 2014
_chemical_formula_moiety '[C6H7N4][Dy(C12H6O4)2(H2O)]'
_chemical_formula_sum 'C30 H21 Dy N4 O9'
_chemical_formula_weight 744.01
_chemical_melting_point ?
_chemical_name_common '[C6H7N4][Dy(C12H6O4)2(H2O)]'
_chemical_name_systematic '[C6H7N4][Dy(C12H6O4)2(H2O)]'
_space_group_IT_number 14
_symmetry_cell_setting monoclinic
_symmetry_space_group_name_Hall '-P 2ybc'
_symmetry_space_group_name_H-M 'P 1 21/c 1'
_atom_sites_solution_hydrogens geom
_atom_sites_solution_primary direct
_atom_sites_solution_secondary difmap
_audit_creation_method SHELXL-97
_cell_angle_alpha 90.00
_cell_angle_beta 105.1690(10)
_cell_angle_gamma 90.00
_cell_formula_units_Z 4
_cell_length_a 11.74390(10)
_cell_length_b 15.7292(2)
_cell_length_c 15.2552(2)
_cell_measurement_temperature 296(2)
_cell_volume 2719.79(6)
_computing_cell_refinement 'Bruker SMART'
_computing_data_collection 'Bruker SMART'
_computing_data_reduction 'Bruker SMART'
_computing_molecular_graphics 'Bruker SHELXTL'
_computing_publication_material 'Bruker SHELXTL'
_computing_structure_refinement 'SHELXL-97 (Sheldrick, 1997)'
_computing_structure_solution 'SHELXS-97 (Sheldrick, 1990)'
_diffrn_ambient_temperature 296(2)
_diffrn_measured_fraction_theta_full 0.991
_diffrn_measured_fraction_theta_max 0.991
_diffrn_measurement_device_type 'CCD area detector'
_diffrn_measurement_method 'phi and omega scans'
_diffrn_radiation_monochromator graphite
_diffrn_radiation_source 'fine-focus sealed tube'
_diffrn_radiation_type MoK\a
_diffrn_radiation_wavelength 0.71073
_diffrn_reflns_av_R_equivalents 0.0256
_diffrn_reflns_av_sigmaI/netI 0.0262
_diffrn_reflns_limit_h_max 13
_diffrn_reflns_limit_h_min -14
_diffrn_reflns_limit_k_max 18
_diffrn_reflns_limit_k_min -19
_diffrn_reflns_limit_l_max 18
_diffrn_reflns_limit_l_min -18
_diffrn_reflns_number 19021
_diffrn_reflns_theta_full 25.50
_diffrn_reflns_theta_max 25.50
_diffrn_reflns_theta_min 1.89
_exptl_absorpt_coefficient_mu 2.813
_exptl_absorpt_correction_T_max 0.7456
_exptl_absorpt_correction_T_min 0.6267
_exptl_absorpt_correction_type multi-scan
_exptl_absorpt_process_details 'SADABS (Bruker, 2008)'
_exptl_crystal_colour 'pale yellow'
_exptl_crystal_density_diffrn 1.817
_exptl_crystal_density_meas ?
_exptl_crystal_density_method 'not measured'
_exptl_crystal_description blcok
_exptl_crystal_F_000 1468
_exptl_crystal_size_max 0.35
_exptl_crystal_size_mid 0.27
_exptl_crystal_size_min 0.25
_refine_diff_density_max 2.139
_refine_diff_density_min -1.019
_refine_diff_density_rms 0.106
_refine_ls_extinction_method none
_refine_ls_goodness_of_fit_ref 1.018
_refine_ls_hydrogen_treatment constr
_refine_ls_matrix_type full
_refine_ls_number_parameters 403
_refine_ls_number_reflns 5027
_refine_ls_number_restraints 3
_refine_ls_restrained_S_all 1.019
_refine_ls_R_factor_all 0.0334
_refine_ls_R_factor_gt 0.0291
_refine_ls_shift/su_max 0.005
_refine_ls_shift/su_mean 0.000
_refine_ls_structure_factor_coef Fsqd
_refine_ls_weighting_details 'calc w=1/[\s^2^(Fo^2^)+(0.0700P)^2^+0.0000P] where P=(Fo^2^+2Fc^2^)/3'
_refine_ls_weighting_scheme calc
_refine_ls_wR_factor_gt 0.0877
_refine_ls_wR_factor_ref 0.0912
_reflns_number_gt 4496
_reflns_number_total 5027
_reflns_threshold_expression >2sigma(I)
_cod_data_source_file cg401825f_si_002.cif
_cod_data_source_block 14
_cod_depositor_comments
;
The following automatic conversions were performed:

'_chemical_melting_point' value 'not measured' was changed to '?' -
the value is undefined or not
given.

'_exptl_absorpt_correction_type' value 'Multi-scan' changed
to 'multi-scan' according to
/usr/data/users/saulius/automatic-downloads/current/ACS/lib/dictionaries/cif_core.dic
dictionary named 'cif_core.dic' version 2.4.2 from 2011-04-26.

Automatic conversion script
Id: cif_fix_values 2281 2013-09-26 08:29:07Z andrius 

The following automatic conversions were performed:

'_exptl_crystal_density_meas' value 'not measured' was changed to '?'
- the value is perceived as not measured.

Automatic conversion script
Id: cif_fix_values 3008 2015-01-20 13:52:24Z robertas 
;
_cod_original_cell_volume 2719.79(5)
_cod_original_sg_symbol_H-M P2(1)/c
_cod_database_code 4510345

loop_
_symmetry_equiv_pos_as_xyz
'x, y, z'
'-x, y+1/2, -z+1/2'
'-x, -y, -z'
'x, -y-1/2, z-1/2'

loop_
_atom_site_label
_atom_site_type_symbol
_atom_site_fract_x
_atom_site_fract_y
_atom_site_fract_z
_atom_site_U_iso_or_equiv
_atom_site_adp_type
_atom_site_occupancy
_atom_site_symmetry_multiplicity
_atom_site_calc_flag
_atom_site_refinement_flags
Dy1 Dy 0.809474(10) 0.516293(8) 0.962919(7) 0.01507(4) Uani 1 1 d .
O1W O 0.6700(2) 0.52824(14) 1.05516(15) 0.0352(6) Uani 1 1 d D
H1WA H 0.6325(14) 0.4875(8) 1.0676(17) 0.042 Uiso 1 1 d D
H1WB H 0.694(2) 0.5594(9) 1.0947(13) 0.042 Uiso 1 1 d D
C1 C 0.5258(2) 0.30624(19) 0.85915(17) 0.0273(7) Uani 1 1 d .
O1 O 0.6683(2) 0.40911(16) 0.91548(15) 0.0515(7) Uani 1 1 d .
N1 N 0.4282(2) 0.58470(18) 0.39303(17) 0.0408(7) Uani 1 1 d .
H1A H 0.4442 0.5317 0.4035 0.049 Uiso 1 1 calc R
O2 O 0.54800(19) 0.37735(14) 1.00015(13) 0.0366(6) Uani 1 1 d .
C2 C 0.4251(3) 0.3288(2) 0.7951(2) 0.0347(8) Uani 1 1 d .
H2A H 0.3943 0.3832 0.7959 0.042 Uiso 1 1 calc R
N2 N 0.4371(2) 0.72274(16) 0.40226(16) 0.0347(7) Uani 1 1 d .
H2B H 0.4608 0.7731 0.4200 0.042 Uiso 1 1 calc R
C3 C 0.3678(3) 0.2705(2) 0.72824(19) 0.0338(8) Uani 1 1 d .
H3A H 0.3005 0.2873 0.6844 0.041 Uiso 1 1 calc R
N3 N 0.6325(2) 0.58264(17) 0.56705(17) 0.0374(7) Uani 1 1 d .
O3 O 0.30231(18) 0.15162(13) 0.57602(13) 0.0333(6) Uani 1 1 d .
O4 O 0.3140(2) 0.05686(15) 0.68321(14) 0.0507(7) Uani 1 1 d .
C4 C 0.4093(3) 0.1895(2) 0.72663(18) 0.0298(7) Uani 1 1 d .
N4 N 0.6758(2) 0.70906(19) 0.52723(16) 0.0348(7) Uani 1 1 d .
H4A H 0.6714 0.7561 0.4978 0.042 Uiso 1 1 calc R
O5 O 1.0865(2) 0.39902(16) 0.91980(16) 0.0507(7) Uani 1 1 d .
C5 C 0.5130(3) 0.16348(19) 0.79228(19) 0.0306(7) Uani 1 1 d .
O6 O 0.8947(2) 0.41986(15) 0.88523(16) 0.0480(7) Uani 1 1 d .
C6 C 0.5611(3) 0.0801(2) 0.7951(2) 0.0424(9) Uani 1 1 d .
H6A H 0.5245 0.0401 0.7520 0.051 Uiso 1 1 calc R
O7 O 1.0663(2) 0.09834(16) 0.59862(18) 0.0573(7) Uani 1 1 d .
C7 C 0.6596(3) 0.0585(2) 0.8600(3) 0.0545(11) Uani 1 1 d .
H7A H 0.6881 0.0032 0.8620 0.065 Uiso 1 1 calc R
O8 O 0.8761(2) 0.08124(16) 0.57628(17) 0.0590(8) Uani 1 1 d .
C8 C 0.7193(3) 0.1172(2) 0.9238(2) 0.0477(10) Uani 1 1 d .
H8A H 0.7875 0.1012 0.9671 0.057 Uiso 1 1 calc R
C9 C 0.6782(3) 0.1980(2) 0.9229(2) 0.0371(8) Uani 1 1 d .
H9A H 0.7195 0.2372 0.9650 0.045 Uiso 1 1 calc R
C10 C 0.5733(2) 0.2232(2) 0.85890(18) 0.0287(7) Uani 1 1 d .
C11 C 0.5854(2) 0.36923(19) 0.93050(18) 0.0276(7) Uani 1 1 d .
C12 C 0.3380(3) 0.1291(2) 0.65841(19) 0.0312(8) Uani 1 1 d .
C13 C 0.9706(2) 0.31896(17) 0.80114(16) 0.0189(6) Uani 1 1 d .
C14 C 0.9307(2) 0.24005(17) 0.81399(17) 0.0235(7) Uani 1 1 d .
H14A H 0.9050 0.2286 0.8655 0.028 Uiso 1 1 calc R
C15 C 0.9282(2) 0.17568(18) 0.74965(17) 0.0258(7) Uani 1 1 d .
H15A H 0.8993 0.1222 0.7586 0.031 Uiso 1 1 calc R
C16 C 0.9674(2) 0.19015(17) 0.67440(17) 0.0208(6) Uani 1 1 d .
C17 C 1.0057(2) 0.27257(18) 0.65722(17) 0.0219(6) Uani 1 1 d .
C18 C 1.0396(3) 0.2934(2) 0.57669(19) 0.0341(8) Uani 1 1 d .
H18A H 1.0432 0.2509 0.5351 0.041 Uiso 1 1 calc R
C19 C 1.0666(3) 0.3750(2) 0.5601(2) 0.0418(9) Uani 1 1 d .
H19A H 1.0859 0.3877 0.5062 0.050 Uiso 1 1 calc R
C20 C 1.0658(3) 0.4400(2) 0.6228(2) 0.0451(9) Uani 1 1 d .
H20A H 1.0846 0.4954 0.6104 0.054 Uiso 1 1 calc R
C21 C 1.0375(3) 0.4219(2) 0.7021(2) 0.0361(8) Uani 1 1 d .
H21A H 1.0392 0.4649 0.7442 0.043 Uiso 1 1 calc R
C22 C 1.0058(2) 0.33853(17) 0.72085(17) 0.0229(7) Uani 1 1 d .
C23 C 0.9840(2) 0.38557(18) 0.87505(17) 0.0228(7) Uani 1 1 d .
C24 C 0.9712(3) 0.11754(18) 0.61122(18) 0.0277(7) Uani 1 1 d .
C25 C 0.3412(3) 0.7027(2) 0.3345(2) 0.0474(10) Uani 1 1 d .
H25A H 0.2888 0.7411 0.2988 0.057 Uiso 1 1 calc R
C26 C 0.3350(3) 0.6174(3) 0.3277(2) 0.0493(10) Uani 1 1 d .
H26A H 0.2780 0.5863 0.2863 0.059 Uiso 1 1 calc R
C27 C 0.4887(3) 0.64954(19) 0.43686(19) 0.0306(7) Uani 1 1 d .
C28 C 0.5968(3) 0.64588(19) 0.50893(19) 0.0296(7) Uani 1 1 d .
C29 C 0.7644(3) 0.6861(2) 0.6002(2) 0.0419(9) Uani 1 1 d .
H29A H 0.8304 0.7183 0.6280 0.050 Uiso 1 1 calc R
C30 C 0.7377(3) 0.6073(2) 0.6247(2) 0.0425(9) Uani 1 1 d .
H30A H 0.7830 0.5753 0.6725 0.051 Uiso 1 1 calc R

loop_
_atom_site_aniso_label
_atom_site_aniso_U_11
_atom_site_aniso_U_22
_atom_site_aniso_U_33
_atom_site_aniso_U_23
_atom_site_aniso_U_13
_atom_site_aniso_U_12
Dy1 0.01735(7) 0.01283(8) 0.01453(7) -0.00064(4) 0.00328(5) 0.00010(4)
O1W 0.0392(11) 0.0300(13) 0.0429(11) -0.0091(9) 0.0226(10) -0.0056(9)
C1 0.0222(13) 0.0337(17) 0.0270(13) -0.0066(12) 0.0083(11) -0.0070(13)
O1 0.0469(12) 0.0610(16) 0.0520(12) -0.0266(12) 0.0228(10) -0.0344(12)
N1 0.0462(16) 0.0326(15) 0.0404(14) -0.0007(13) 0.0056(12) -0.0022(13)
O2 0.0413(11) 0.0329(12) 0.0394(11) -0.0096(10) 0.0173(9) -0.0061(10)
C2 0.0375(17) 0.0277(17) 0.0367(15) -0.0079(13) 0.0058(13) -0.0021(14)
N2 0.0413(14) 0.0243(14) 0.0390(13) 0.0016(11) 0.0117(11) 0.0001(12)
C3 0.0290(16) 0.0303(17) 0.0354(15) -0.0035(14) -0.0036(13) -0.0059(14)
N3 0.0429(15) 0.0300(15) 0.0398(13) 0.0052(12) 0.0119(12) 0.0009(13)
O3 0.0392(11) 0.0330(12) 0.0252(9) -0.0048(9) 0.0040(8) -0.0128(10)
O4 0.0673(16) 0.0398(14) 0.0319(12) 0.0035(11) -0.0105(11) -0.0256(13)
C4 0.0290(15) 0.0305(17) 0.0287(14) -0.0057(13) 0.0053(11) -0.0116(13)
N4 0.0359(14) 0.0294(16) 0.0394(13) 0.0003(11) 0.0105(11) -0.0083(11)
O5 0.0451(14) 0.0511(15) 0.0483(13) -0.0321(12) -0.0012(11) -0.0056(12)
C5 0.0308(15) 0.0312(17) 0.0305(14) -0.0072(13) 0.0092(12) -0.0093(13)
O6 0.0440(12) 0.0473(14) 0.0589(13) -0.0266(11) 0.0244(10) 0.0042(11)
C6 0.0405(18) 0.0301(17) 0.0519(19) -0.0118(16) 0.0039(15) -0.0045(15)
O7 0.0564(13) 0.0468(15) 0.0808(16) -0.0230(13) 0.0397(12) 0.0073(13)
C7 0.045(2) 0.035(2) 0.077(3) -0.0083(19) 0.0048(19) 0.0033(17)
O8 0.0670(16) 0.0529(16) 0.0546(13) -0.0379(12) 0.0114(12) -0.0235(14)
C8 0.0336(18) 0.051(2) 0.053(2) 0.0032(18) 0.0015(15) 0.0058(17)
C9 0.0276(15) 0.044(2) 0.0379(16) -0.0044(15) 0.0061(13) -0.0081(15)
C10 0.0254(14) 0.0357(17) 0.0272(13) -0.0053(13) 0.0106(11) -0.0087(13)
C11 0.0257(14) 0.0243(15) 0.0310(14) -0.0049(12) 0.0042(11) -0.0039(13)
C12 0.0345(15) 0.0274(16) 0.0308(14) -0.0074(13) 0.0068(12) -0.0102(14)
C13 0.0151(12) 0.0195(14) 0.0211(11) -0.0062(11) 0.0032(9) 0.0011(10)
C14 0.0296(14) 0.0221(15) 0.0210(12) -0.0046(11) 0.0105(10) -0.0020(12)
C15 0.0342(15) 0.0173(14) 0.0266(13) -0.0043(11) 0.0091(11) -0.0060(12)
C16 0.0164(12) 0.0221(14) 0.0227(12) -0.0055(11) 0.0028(10) 0.0015(11)
C17 0.0237(13) 0.0221(14) 0.0202(12) -0.0018(11) 0.0065(10) 0.0011(12)
C18 0.0459(17) 0.0336(18) 0.0262(13) -0.0060(13) 0.0158(12) -0.0012(15)
C19 0.0614(19) 0.0391(19) 0.0318(14) 0.0061(14) 0.0246(14) 0.0001(17)
C20 0.068(2) 0.0291(19) 0.0453(17) 0.0010(15) 0.0266(16) -0.0112(17)
C21 0.0555(19) 0.0208(15) 0.0350(15) -0.0077(13) 0.0172(14) -0.0028(15)
C22 0.0232(13) 0.0214(14) 0.0229(12) -0.0038(11) 0.0040(10) 0.0018(12)
C23 0.0335(15) 0.0185(14) 0.0169(11) -0.0027(11) 0.0071(11) -0.0020(12)
C24 0.0427(16) 0.0174(14) 0.0247(13) -0.0021(11) 0.0119(12) 0.0011(13)
C25 0.0415(19) 0.050(2) 0.0468(19) 0.0055(18) 0.0046(16) 0.0020(18)
C26 0.046(2) 0.052(2) 0.0438(19) -0.0037(18) -0.0001(16) -0.0118(18)
C27 0.0341(15) 0.0281(17) 0.0316(14) 0.0002(13) 0.0121(12) -0.0007(13)
C28 0.0308(15) 0.0242(16) 0.0368(14) 0.0001(13) 0.0142(12) -0.0019(13)
C29 0.0360(17) 0.049(2) 0.0399(17) -0.0039(16) 0.0080(14) -0.0054(16)
C30 0.0401(19) 0.048(2) 0.0358(16) 0.0071(16) 0.0029(14) -0.0005(17)

loop_
_atom_type_symbol
_atom_type_description
_atom_type_scat_dispersion_real
_atom_type_scat_dispersion_imag
_atom_type_scat_source
C C 0.0033 0.0016 'International Tables Vol C Tables 4.2.6.8 and 6.1.1.4'
H H 0.0000 0.0000 'International Tables Vol C Tables 4.2.6.8 and 6.1.1.4'
N N 0.0061 0.0033 'International Tables Vol C Tables 4.2.6.8 and 6.1.1.4'
O O 0.0106 0.0060 'International Tables Vol C Tables 4.2.6.8 and 6.1.1.4'
Dy Dy -0.1892 4.4098 'International Tables Vol C Tables 4.2.6.8 and 6.1.1.4'

loop_
_geom_angle_atom_site_label_1
_geom_angle_atom_site_label_2
_geom_angle_atom_site_label_3
_geom_angle
_geom_angle_site_symmetry_1
_geom_angle_site_symmetry_3
O8 Dy1 O6 80.74(9) 4_566 .
O8 Dy1 O5 78.13(10) 4_566 3_767
O6 Dy1 O5 124.37(9) . 3_767
O8 Dy1 O7 123.41(10) 4_566 2_756
O6 Dy1 O7 75.80(10) . 2_756
O5 Dy1 O7 74.42(10) 3_767 2_756
O8 Dy1 O1 79.96(9) 4_566 .
O6 Dy1 O1 74.67(9) . .
O5 Dy1 O1 147.50(9) 3_767 .
O7 Dy1 O1 138.06(9) 2_756 .
O8 Dy1 O4 151.78(9) 4_566 2_656
O6 Dy1 O4 86.32(8) . 2_656
O5 Dy1 O4 129.34(8) 3_767 2_656
O7 Dy1 O4 76.59(9) 2_756 2_656
O1 Dy1 O4 72.44(9) . 2_656
O8 Dy1 O1W 76.32(9) 4_566 .
O6 Dy1 O1W 142.83(8) . .
O5 Dy1 O1W 78.85(8) 3_767 .
O7 Dy1 O1W 141.37(8) 2_756 .
O1 Dy1 O1W 72.82(8) . .
O4 Dy1 O1W 100.49(8) 2_656 .
O8 Dy1 O3 143.83(9) 4_566 2_656
O6 Dy1 O3 135.37(8) . 2_656
O5 Dy1 O3 80.25(8) 3_767 2_656
O7 Dy1 O3 77.07(8) 2_756 2_656
O1 Dy1 O3 104.78(8) . 2_656
O4 Dy1 O3 53.12(7) 2_656 2_656
O1W Dy1 O3 71.27(7) . 2_656
O8 Dy1 C12 161.82(10) 4_566 2_656
O6 Dy1 C12 110.61(9) . 2_656
O5 Dy1 C12 104.86(9) 3_767 2_656
O7 Dy1 C12 74.15(9) 2_756 2_656
O1 Dy1 C12 89.22(9) . 2_656
O4 Dy1 C12 26.36(8) 2_656 2_656
O1W Dy1 C12 86.57(9) . 2_656
O3 Dy1 C12 26.81(8) 2_656 2_656
Dy1 O1W H1WA 123.6(15) . .
Dy1 O1W H1WB 110.2(19) . .
H1WA O1W H1WB 115(2) . .
C2 C1 C10 120.2(3) . .
C2 C1 C11 119.8(3) . .
C10 C1 C11 119.9(2) . .
C11 O1 Dy1 147.2(2) . .
C27 N1 C26 107.4(3) . .
C27 N1 H1A 126.3 . .
C26 N1 H1A 126.3 . .
C1 C2 C3 120.6(3) . .
C1 C2 H2A 119.7 . .
C3 C2 H2A 119.7 . .
C27 N2 C25 107.5(3) . .
C27 N2 H2B 126.2 . .
C25 N2 H2B 126.2 . .
C4 C3 C2 121.1(3) . .
C4 C3 H3A 119.5 . .
C2 C3 H3A 119.5 . .
C28 N3 C30 106.9(3) . .
C12 O3 Dy1 90.80(18) . 2_646
C12 O4 Dy1 95.11(17) . 2_646
C3 C4 C5 120.0(3) . .
C3 C4 C12 117.9(3) . .
C5 C4 C12 122.0(3) . .
C28 N4 C29 108.3(3) . .
C28 N4 H4A 125.8 . .
C29 N4 H4A 125.8 . .
C23 O5 Dy1 140.2(2) . 3_767
C4 C5 C6 123.1(3) . .
C4 C5 C10 119.1(3) . .
C6 C5 C10 117.8(3) . .
C23 O6 Dy1 148.8(2) . .
C7 C6 C5 120.6(3) . .
C7 C6 H6A 119.7 . .
C5 C6 H6A 119.7 . .
C24 O7 Dy1 154.1(2) . 2_746
C6 C7 C8 121.5(4) . .
C6 C7 H7A 119.2 . .
C8 C7 H7A 119.2 . .
C24 O8 Dy1 136.3(2) . 4_565
C9 C8 C7 120.1(3) . .
C9 C8 H8A 119.9 . .
C7 C8 H8A 119.9 . .
C8 C9 C10 120.8(3) . .
C8 C9 H9A 119.6 . .
C10 C9 H9A 119.6 . .
C9 C10 C1 121.9(3) . .
C9 C10 C5 119.1(3) . .
C1 C10 C5 119.0(2) . .
O1 C11 O2 125.0(3) . .
O1 C11 C1 116.3(3) . .
O2 C11 C1 118.7(3) . .
O4 C12 O3 120.8(3) . .
O4 C12 C4 119.7(3) . .
O3 C12 C4 119.5(3) . .
O4 C12 Dy1 58.53(15) . 2_646
O3 C12 Dy1 62.39(15) . 2_646
C4 C12 Dy1 175.7(2) . 2_646
C14 C13 C22 120.6(2) . .
C14 C13 C23 119.8(2) . .
C22 C13 C23 119.5(2) . .
C13 C14 C15 120.2(3) . .
C13 C14 H14A 119.9 . .
C15 C14 H14A 119.9 . .
C16 C15 C14 121.2(3) . .
C16 C15 H15A 119.4 . .
C14 C15 H15A 119.4 . .
C15 C16 C17 120.1(2) . .
C15 C16 C24 119.1(3) . .
C17 C16 C24 120.8(2) . .
C16 C17 C22 119.0(2) . .
C16 C17 C18 122.9(3) . .
C22 C17 C18 118.1(3) . .
C19 C18 C17 120.6(3) . .
C19 C18 H18A 119.7 . .
C17 C18 H18A 119.7 . .
C18 C19 C20 121.1(3) . .
C18 C19 H19A 119.4 . .
C20 C19 H19A 119.4 . .
C21 C20 C19 119.9(3) . .
C21 C20 H20A 120.1 . .
C19 C20 H20A 120.1 . .
C20 C21 C22 120.8(3) . .
C20 C21 H21A 119.6 . .
C22 C21 H21A 119.6 . .
C21 C22 C13 121.7(3) . .
C21 C22 C17 119.5(3) . .
C13 C22 C17 118.8(2) . .
O6 C23 O5 126.6(3) . .
O6 C23 C13 118.2(2) . .
O5 C23 C13 115.2(3) . .
O7 C24 O8 125.1(3) . .
O7 C24 C16 118.1(3) . .
O8 C24 C16 116.8(3) . .
C26 C25 N2 107.9(3) . .
C26 C25 H25A 126.0 . .
N2 C25 H25A 126.0 . .
C25 C26 N1 107.5(3) . .
C25 C26 H26A 126.2 . .
N1 C26 H26A 126.2 . .
N1 C27 N2 109.6(3) . .
N1 C27 C28 127.1(3) . .
N2 C27 C28 123.3(3) . .
N3 C28 N4 109.7(3) . .
N3 C28 C27 126.8(3) . .
N4 C28 C27 123.5(3) . .
C30 C29 N4 106.6(3) . .
C30 C29 H29A 126.7 . .
N4 C29 H29A 126.7 . .
C29 C30 N3 108.5(3) . .
C29 C30 H30A 125.8 . .
N3 C30 H30A 125.8 . .

loop_
_geom_bond_atom_site_label_1
_geom_bond_atom_site_label_2
_geom_bond_distance
_geom_bond_site_symmetry_2
Dy1 O8 2.291(2) 4_566
Dy1 O6 2.309(2) .
Dy1 O5 2.307(2) 3_767
Dy1 O7 2.322(2) 2_756
Dy1 O1 2.343(2) .
Dy1 O4 2.406(2) 2_656
Dy1 O1W 2.430(2) .
Dy1 O3 2.490(2) 2_656
Dy1 C12 2.809(3) 2_656
O1W H1WA 0.828(14) .
O1W H1WB 0.770(14) .
C1 C2 1.369(4) .
C1 C10 1.421(4) .
C1 C11 1.502(4) .
O1 C11 1.229(4) .
N1 C27 1.321(4) .
N1 C26 1.373(4) .
N1 H1A 0.8600 .
O2 C11 1.258(4) .
C2 C3 1.406(4) .
C2 H2A 0.9300 .
N2 C27 1.343(4) .
N2 C25 1.352(4) .
N2 H2B 0.8600 .
C3 C4 1.367(4) .
C3 H3A 0.9300 .
N3 C28 1.325(4) .
N3 C30 1.372(4) .
O3 C12 1.267(3) .
O3 Dy1 2.490(2) 2_646
O4 C12 1.252(4) .
O4 Dy1 2.406(2) 2_646
C4 C5 1.420(4) .
C4 C12 1.494(4) .
N4 C28 1.339(4) .
N4 C29 1.358(4) .
N4 H4A 0.8600 .
O5 C23 1.237(3) .
O5 Dy1 2.307(2) 3_767
C5 C6 1.424(5) .
C5 C10 1.429(4) .
O6 C23 1.224(4) .
C6 C7 1.355(5) .
C6 H6A 0.9300 .
O7 C24 1.220(4) .
O7 Dy1 2.322(2) 2_746
C7 C8 1.390(5) .
C7 H7A 0.9300 .
O8 C24 1.243(4) .
O8 Dy1 2.291(2) 4_565
C8 C9 1.358(5) .
C8 H8A 0.9300 .
C9 C10 1.413(4) .
C9 H9A 0.9300 .
C12 Dy1 2.809(3) 2_646
C13 C14 1.359(4) .
C13 C22 1.425(4) .
C13 C23 1.517(4) .
C14 C15 1.405(4) .
C14 H14A 0.9300 .
C15 C16 1.363(4) .
C15 H15A 0.9300 .
C16 C17 1.419(4) .
C16 C24 1.502(4) .
C17 C22 1.421(4) .
C17 C18 1.425(4) .
C18 C19 1.361(5) .
C18 H18A 0.9300 .
C19 C20 1.403(5) .
C19 H19A 0.9300 .
C20 C21 1.366(5) .
C20 H20A 0.9300 .
C21 C22 1.413(4) .
C21 H21A 0.9300 .
C25 C26 1.346(5) .
C25 H25A 0.9300 .
C26 H26A 0.9300 .
C27 C28 1.447(4) .
C29 C30 1.355(5) .
C29 H29A 0.9300 .
C30 H30A 0.9300 .
